data_4306345
loop_
_publ_author_name
'David S. Kuiper'
'Peter T. Wolczanski'
'Emil B. Lobkovsky'
'Thomas R. Cundari'

_publ_section_title
;
Four-Coordinate Mo(II) as (silox)2Mo(PMe3)2 and Its W(IV) Congener
(silox)2HW(\h2-CH2PMe2)(PMe3) (silox =tBu3SiO)
;
_journal_name_full 'Inorganic Chemistry'
_journal_page_first 10542
_journal_page_last 10553
_journal_paper_doi 10.1021/ic8011958
_journal_volume 47
_journal_year 2008
_chemical_formula_moiety 'C27 H63 Cl2 Mo O2 P Si2'
_chemical_formula_sum 'C27 H63 Cl2 Mo O2 P Si2'
_chemical_formula_weight 673.76
_chemical_name_systematic
; 
 ? 
;
_space_group_IT_number 14
_symmetry_cell_setting monoclinic
_symmetry_space_group_name_Hall '-P 2yn'
_symmetry_space_group_name_H-M 'P 1 21/n 1'
_atom_sites_solution_hydrogens geom
_atom_sites_solution_primary direct
_atom_sites_solution_secondary difmap
_audit_creation_method SHELXL-97
_cell_angle_alpha 90.00
_cell_angle_beta 97.070(3)
_cell_angle_gamma 90.00
_cell_formula_units_Z 4
_cell_length_a 8.5082(6)
_cell_length_b 15.5481(10)
_cell_length_c 26.5089(17)
_cell_measurement_reflns_used 6363
_cell_measurement_temperature 133(2)
_cell_measurement_theta_max 31.08
_cell_measurement_theta_min 2.44
_cell_volume 3480.1(4)
_computing_cell_refinement 'Bruker SAINT+'
_computing_data_collection 'Bruker APEX2'
_computing_data_reduction 'Bruker SAINT+'
_computing_molecular_graphics 'Bruker SHELXTL'
_computing_publication_material 'Bruker SHELXTL'
_computing_structure_refinement 'SHELXL-97 (Sheldrick, 1997)'
_computing_structure_solution 'SHELXS-97 (Sheldrick, 1990)'
_diffrn_ambient_temperature 133(2)
_diffrn_measured_fraction_theta_full 0.993
_diffrn_measured_fraction_theta_max 0.993
_diffrn_measurement_device_type 'Bruker X8 APEX II diffractometer'
_diffrn_measurement_method 'phi and omega scans'
_diffrn_radiation_monochromator graphite
_diffrn_radiation_source 'fine-focus sealed tube'
_diffrn_radiation_type MoK\a
_diffrn_radiation_wavelength 0.71073
_diffrn_reflns_av_R_equivalents 0.0252
_diffrn_reflns_av_sigmaI/netI 0.0294
_diffrn_reflns_limit_h_max 7
_diffrn_reflns_limit_h_min -11
_diffrn_reflns_limit_k_max 18
_diffrn_reflns_limit_k_min -20
_diffrn_reflns_limit_l_max 35
_diffrn_reflns_limit_l_min -29
_diffrn_reflns_number 29927
_diffrn_reflns_theta_full 28.28
_diffrn_reflns_theta_max 28.28
_diffrn_reflns_theta_min 1.52
_exptl_absorpt_coefficient_mu 0.667
_exptl_absorpt_correction_T_max 0.8250
_exptl_absorpt_correction_T_min 0.7316
_exptl_absorpt_correction_type multi-scan
_exptl_absorpt_process_details SADABS
_exptl_crystal_density_diffrn 1.286
_exptl_crystal_density_method 'not measured'
_exptl_crystal_F_000 1440
_exptl_crystal_size_max 0.50
_exptl_crystal_size_mid 0.40
_exptl_crystal_size_min 0.30
_refine_diff_density_max 1.125
_refine_diff_density_min -0.518
_refine_diff_density_rms 0.063
_refine_ls_extinction_method none
_refine_ls_goodness_of_fit_ref 1.124
_refine_ls_hydrogen_treatment riding
_refine_ls_matrix_type full
_refine_ls_number_parameters 337
_refine_ls_number_reflns 8586
_refine_ls_number_restraints 0
_refine_ls_restrained_S_all 1.124
_refine_ls_R_factor_all 0.0320
_refine_ls_R_factor_gt 0.0246
_refine_ls_shift/su_max 0.051
_refine_ls_shift/su_mean 0.001
_refine_ls_structure_factor_coef Fsqd
_refine_ls_weighting_details 'calc w=1/[\s^2^(Fo^2^)+(0.0316P)^2^+0.6198P] where P=(Fo^2^+2Fc^2^)/3'
_refine_ls_weighting_scheme calc
_refine_ls_wR_factor_gt 0.0647
_refine_ls_wR_factor_ref 0.0662
_reflns_number_gt 7143
_reflns_number_total 8586
_reflns_threshold_expression >2sigma(I)
_cod_data_source_file ic8011958_si_001_2.cif
_cod_data_source_block dk17
_cod_depositor_comments
;
The following automatic conversions were performed:
'_symmetry_cell_setting' value 'Monoclinic' changed to 'monoclinic'
according to '/home/saulius/struct/CIF-dictionaries/cif_core.dic'
dictionary named 'cif_core.dic' version 2.4.1 from 2010-06-29.

Automatic conversion script
Id: cif_fix_enum 1527 2010-12-29 10:47:43Z saulius 
;
_cod_database_code 4306345

loop_
_symmetry_equiv_pos_as_xyz
'x, y, z'
'-x+1/2, y+1/2, -z+1/2'
'-x, -y, -z'
'x-1/2, -y-1/2, z-1/2'

loop_
_atom_site_label
_atom_site_type_symbol
_atom_site_fract_x
_atom_site_fract_y
_atom_site_fract_z
_atom_site_U_iso_or_equiv
_atom_site_adp_type
_atom_site_occupancy
_atom_site_symmetry_multiplicity
_atom_site_calc_flag
_atom_site_refinement_flags
_atom_site_disorder_assembly
_atom_site_disorder_group
Mo1 Mo 0.797783(11) 0.361031(6) 0.139325(3) 0.01196(2) Uani 1 1 d . . .
Cl1 Cl 0.59634(4) 0.25733(2) 0.155247(10) 0.02282(7) Uani 1 1 d . . .
Cl2 Cl 1.01044(3) 0.459611(19) 0.124105(10) 0.01959(7) Uani 1 1 d . . .
P1 P 0.59593(4) 0.46628(2) 0.116985(11) 0.01627(7) Uani 1 1 d . . .
Si1 Si 0.93155(4) 0.38399(2) 0.268392(11) 0.01312(7) Uani 1 1 d . . .
Si2 Si 0.86436(4) 0.23685(2) 0.035506(11) 0.01225(7) Uani 1 1 d . . .
O1 O 0.84265(9) 0.38120(5) 0.20766(3) 0.01440(18) Uani 1 1 d . . .
O2 O 0.80964(9) 0.30874(5) 0.07782(3) 0.01423(18) Uani 1 1 d . . .
C1 C 0.76492(14) 0.36653(8) 0.31033(4) 0.0218(3) Uani 1 1 d . . .
C2 C 0.65114(16) 0.29507(10) 0.28882(5) 0.0353(4) Uani 1 1 d . . .
H2A H 0.5670 0.2881 0.3106 0.053 Uiso 1 1 calc R . .
H2B H 0.7096 0.2409 0.2877 0.053 Uiso 1 1 calc R . .
H2C H 0.6043 0.3106 0.2544 0.053 Uiso 1 1 calc R . .
C3 C 0.66293(16) 0.44739(10) 0.31328(5) 0.0342(4) Uani 1 1 d . . .
H3A H 0.5784 0.4355 0.3343 0.051 Uiso 1 1 calc R . .
H3B H 0.6161 0.4637 0.2790 0.051 Uiso 1 1 calc R . .
H3C H 0.7292 0.4945 0.3284 0.051 Uiso 1 1 calc R . .
C4 C 0.83075(16) 0.34177(10) 0.36515(4) 0.0302(3) Uani 1 1 d . . .
H4A H 0.9075 0.3852 0.3792 0.045 Uiso 1 1 calc R . .
H4B H 0.8830 0.2856 0.3651 0.045 Uiso 1 1 calc R . .
H4C H 0.7436 0.3388 0.3861 0.045 Uiso 1 1 calc R . .
C5 C 1.02702(15) 0.49508(8) 0.27824(4) 0.0198(3) Uani 1 1 d . . .
C6 C 0.91785(17) 0.56408(9) 0.25096(5) 0.0310(3) Uani 1 1 d . . .
H6A H 0.9657 0.6210 0.2574 0.047 Uiso 1 1 calc R . .
H6B H 0.8147 0.5625 0.2638 0.047 Uiso 1 1 calc R . .
H6C H 0.9036 0.5527 0.2143 0.047 Uiso 1 1 calc R . .
C7 C 1.06190(17) 0.51840(9) 0.33501(5) 0.0288(3) Uani 1 1 d . . .
H7A H 1.1351 0.4761 0.3523 0.043 Uiso 1 1 calc R . .
H7B H 0.9629 0.5182 0.3504 0.043 Uiso 1 1 calc R . .
H7C H 1.1099 0.5757 0.3385 0.043 Uiso 1 1 calc R . .
C8 C 1.18498(15) 0.50250(9) 0.25585(5) 0.0288(3) Uani 1 1 d . . .
H8A H 1.2224 0.5621 0.2586 0.043 Uiso 1 1 calc R . .
H8B H 1.1694 0.4853 0.2200 0.043 Uiso 1 1 calc R . .
H8C H 1.2638 0.4648 0.2747 0.043 Uiso 1 1 calc R . .
C9 C 1.08116(15) 0.29159(8) 0.27166(4) 0.0207(3) Uani 1 1 d . . .
C10 C 0.99421(18) 0.20459(9) 0.26721(5) 0.0346(4) Uani 1 1 d . . .
H10A H 1.0706 0.1584 0.2640 0.052 Uiso 1 1 calc R . .
H10B H 0.9147 0.2050 0.2371 0.052 Uiso 1 1 calc R . .
H10C H 0.9419 0.1950 0.2977 0.052 Uiso 1 1 calc R . .
C11 C 1.19461(17) 0.29141(10) 0.32158(5) 0.0353(4) Uani 1 1 d . . .
H11A H 1.2655 0.2417 0.3221 0.053 Uiso 1 1 calc R . .
H11B H 1.1332 0.2880 0.3505 0.053 Uiso 1 1 calc R . .
H11C H 1.2574 0.3444 0.3240 0.053 Uiso 1 1 calc R . .
C12 C 1.18242(15) 0.29631(9) 0.22750(5) 0.0260(3) Uani 1 1 d . . .
H12A H 1.2572 0.3443 0.2332 0.039 Uiso 1 1 calc R . .
H12B H 1.1134 0.3053 0.1955 0.039 Uiso 1 1 calc R . .
H12C H 1.2411 0.2424 0.2257 0.039 Uiso 1 1 calc R . .
C13 C 1.04169(14) 0.17952(8) 0.07225(4) 0.0190(3) Uani 1 1 d . . .
C14 C 1.09340(17) 0.09928(9) 0.04488(5) 0.0335(4) Uani 1 1 d . . .
H14A H 1.1200 0.1155 0.0112 0.050 Uiso 1 1 calc R . .
H14B H 1.0068 0.0573 0.0411 0.050 Uiso 1 1 calc R . .
H14C H 1.1865 0.0738 0.0648 0.050 Uiso 1 1 calc R . .
C15 C 1.00316(17) 0.15249(9) 0.12526(5) 0.0305(4) Uani 1 1 d . . .
H15A H 1.1001 0.1329 0.1458 0.046 Uiso 1 1 calc R . .
H15B H 0.9255 0.1057 0.1218 0.046 Uiso 1 1 calc R . .
H15C H 0.9594 0.2017 0.1419 0.046 Uiso 1 1 calc R . .
C16 C 1.18359(14) 0.24071(9) 0.08082(5) 0.0274(3) Uani 1 1 d . . .
H16A H 1.2687 0.2136 0.1037 0.041 Uiso 1 1 calc R . .
H16B H 1.1513 0.2943 0.0961 0.041 Uiso 1 1 calc R . .
H16C H 1.2216 0.2534 0.0482 0.041 Uiso 1 1 calc R . .
C17 C 0.91630(14) 0.30539(8) -0.02053(4) 0.0183(3) Uani 1 1 d . . .
C18 C 1.01126(16) 0.25543(9) -0.05688(5) 0.0277(3) Uani 1 1 d . . .
H18A H 1.0270 0.2919 -0.0860 0.042 Uiso 1 1 calc R . .
H18B H 0.9527 0.2036 -0.0689 0.042 Uiso 1 1 calc R . .
H18C H 1.1144 0.2390 -0.0389 0.042 Uiso 1 1 calc R . .
C19 C 0.76536(17) 0.33934(9) -0.05221(5) 0.0285(3) Uani 1 1 d . . .
H19A H 0.7021 0.3717 -0.0302 0.043 Uiso 1 1 calc R . .
H19B H 0.7032 0.2908 -0.0675 0.043 Uiso 1 1 calc R . .
H19C H 0.7946 0.3772 -0.0791 0.043 Uiso 1 1 calc R . .
C20 C 1.01239(18) 0.38465(9) -0.00192(5) 0.0318(3) Uani 1 1 d . . .
H20A H 1.0268 0.4216 -0.0309 0.048 Uiso 1 1 calc R . .
H20B H 1.1162 0.3666 0.0149 0.048 Uiso 1 1 calc R . .
H20C H 0.9560 0.4166 0.0222 0.048 Uiso 1 1 calc R . .
C21 C 0.68762(14) 0.16192(8) 0.01663(4) 0.0176(3) Uani 1 1 d . . .
C22 C 0.70634(15) 0.11327(8) -0.03296(4) 0.0234(3) Uani 1 1 d . . .
H22A H 0.6195 0.0719 -0.0402 0.035 Uiso 1 1 calc R . .
H22B H 0.8077 0.0826 -0.0292 0.035 Uiso 1 1 calc R . .
H22C H 0.7036 0.1544 -0.0611 0.035 Uiso 1 1 calc R . .
C23 C 0.53205(14) 0.21183(9) 0.01000(5) 0.0268(3) Uani 1 1 d . . .
H23A H 0.5352 0.2553 -0.0166 0.040 Uiso 1 1 calc R . .
H23B H 0.5169 0.2401 0.0421 0.040 Uiso 1 1 calc R . .
H23C H 0.4441 0.1721 0.0003 0.040 Uiso 1 1 calc R . .
C24 C 0.66927(16) 0.09312(9) 0.05738(5) 0.0298(3) Uani 1 1 d . . .
H24A H 0.6621 0.1212 0.0901 0.045 Uiso 1 1 calc R . .
H24B H 0.7613 0.0547 0.0605 0.045 Uiso 1 1 calc R . .
H24C H 0.5728 0.0597 0.0474 0.045 Uiso 1 1 calc R . .
C25 C 0.46112(16) 0.43117(9) 0.06302(5) 0.0309(3) Uani 1 1 d . . .
H25A H 0.4172 0.3749 0.0704 0.046 Uiso 1 1 calc R . .
H25B H 0.5180 0.4265 0.0332 0.046 Uiso 1 1 calc R . .
H25C H 0.3749 0.4730 0.0562 0.046 Uiso 1 1 calc R . .
C26 C 0.47369(16) 0.48226(10) 0.16675(5) 0.0349(4) Uani 1 1 d . . .
H26A H 0.3833 0.5187 0.1542 0.052 Uiso 1 1 calc R . .
H26B H 0.5358 0.5102 0.1958 0.052 Uiso 1 1 calc R . .
H26C H 0.4352 0.4265 0.1774 0.052 Uiso 1 1 calc R . .
C27 C 0.65701(16) 0.57306(8) 0.10077(6) 0.0320(4) Uani 1 1 d . . .
H27A H 0.5637 0.6102 0.0941 0.048 Uiso 1 1 calc R . .
H27B H 0.7115 0.5702 0.0703 0.048 Uiso 1 1 calc R . .
H27C H 0.7290 0.5967 0.1291 0.048 Uiso 1 1 calc R . .

loop_
_atom_site_aniso_label
_atom_site_aniso_U_11
_atom_site_aniso_U_22
_atom_site_aniso_U_33
_atom_site_aniso_U_23
_atom_site_aniso_U_13
_atom_site_aniso_U_12
Mo1 0.01245(4) 0.01312(5) 0.01036(4) -0.00110(3) 0.00160(3) 0.00043(4)
Cl1 0.02457(14) 0.02516(15) 0.01928(12) -0.00132(11) 0.00485(11) -0.01066(13)
Cl2 0.01904(13) 0.02219(14) 0.01809(12) -0.00075(11) 0.00451(10) -0.00600(12)
P1 0.01514(14) 0.01683(15) 0.01696(13) -0.00061(11) 0.00239(11) 0.00180(12)
Si1 0.01291(14) 0.01558(15) 0.01099(12) -0.00119(11) 0.00193(11) -0.00097(12)
Si2 0.01328(14) 0.01165(15) 0.01205(12) -0.00115(11) 0.00256(11) 0.00037(12)
O1 0.0135(4) 0.0177(4) 0.0120(3) -0.0018(3) 0.0020(3) -0.0014(3)
O2 0.0151(4) 0.0143(4) 0.0134(3) -0.0016(3) 0.0024(3) 0.0004(3)
C1 0.0183(6) 0.0336(7) 0.0142(5) -0.0032(5) 0.0054(4) -0.0041(5)
C2 0.0269(7) 0.0545(10) 0.0264(6) -0.0084(6) 0.0113(5) -0.0193(7)
C3 0.0224(7) 0.0527(9) 0.0288(6) -0.0053(6) 0.0077(5) 0.0059(7)
C4 0.0297(7) 0.0458(9) 0.0161(5) 0.0026(6) 0.0072(5) -0.0080(6)
C5 0.0235(6) 0.0180(6) 0.0177(5) -0.0041(5) 0.0012(5) -0.0035(5)
C6 0.0424(8) 0.0193(7) 0.0310(7) -0.0018(5) 0.0028(6) 0.0015(6)
C7 0.0345(7) 0.0291(7) 0.0223(6) -0.0096(5) 0.0022(5) -0.0088(6)
C8 0.0278(7) 0.0325(7) 0.0263(6) -0.0017(6) 0.0042(5) -0.0125(6)
C9 0.0233(6) 0.0226(6) 0.0168(5) 0.0018(5) 0.0046(5) 0.0044(5)
C10 0.0510(9) 0.0192(7) 0.0367(7) 0.0043(6) 0.0170(7) 0.0031(7)
C11 0.0320(7) 0.0522(9) 0.0209(6) 0.0081(6) 0.0001(6) 0.0176(7)
C12 0.0266(6) 0.0293(7) 0.0232(6) 0.0002(5) 0.0073(5) 0.0083(6)
C13 0.0185(6) 0.0165(6) 0.0211(5) -0.0021(5) -0.0010(5) 0.0041(5)
C14 0.0316(7) 0.0256(7) 0.0402(7) -0.0088(6) -0.0077(6) 0.0124(6)
C15 0.0332(7) 0.0302(7) 0.0255(6) 0.0063(6) -0.0067(6) 0.0006(6)
C16 0.0166(6) 0.0323(7) 0.0319(6) -0.0083(6) -0.0028(5) 0.0037(6)
C17 0.0227(6) 0.0180(6) 0.0151(5) 0.0005(4) 0.0062(5) -0.0013(5)
C18 0.0329(7) 0.0303(7) 0.0223(6) -0.0037(5) 0.0131(5) -0.0023(6)
C19 0.0387(8) 0.0260(7) 0.0217(6) 0.0060(5) 0.0072(6) 0.0072(6)
C20 0.0508(8) 0.0239(7) 0.0227(6) -0.0005(5) 0.0122(6) -0.0138(6)
C21 0.0174(5) 0.0181(6) 0.0172(5) -0.0052(4) 0.0023(4) -0.0035(5)
C22 0.0251(6) 0.0236(6) 0.0210(5) -0.0076(5) 0.0011(5) -0.0028(5)
C23 0.0150(6) 0.0330(7) 0.0325(6) -0.0089(6) 0.0032(5) -0.0031(6)
C24 0.0350(7) 0.0282(7) 0.0266(6) -0.0001(5) 0.0057(6) -0.0147(6)
C25 0.0313(7) 0.0248(7) 0.0327(7) -0.0032(6) -0.0119(6) 0.0051(6)
C26 0.0342(7) 0.0416(8) 0.0320(7) 0.0037(6) 0.0160(6) 0.0162(7)
C27 0.0254(7) 0.0191(7) 0.0501(8) 0.0067(6) -0.0011(6) 0.0019(6)

loop_
_atom_type_symbol
_atom_type_description
_atom_type_scat_dispersion_real
_atom_type_scat_dispersion_imag
_atom_type_scat_source
C C 0.0033 0.0016 'International Tables Vol C Tables 4.2.6.8 and 6.1.1.4'
H H 0.0000 0.0000 'International Tables Vol C Tables 4.2.6.8 and 6.1.1.4'
O O 0.0106 0.0060 'International Tables Vol C Tables 4.2.6.8 and 6.1.1.4'
Cl Cl 0.1484 0.1585 'International Tables Vol C Tables 4.2.6.8 and 6.1.1.4'
Mo Mo -1.6832 0.6857 'International Tables Vol C Tables 4.2.6.8 and 6.1.1.4'
Si Si 0.0817 0.0704 'International Tables Vol C Tables 4.2.6.8 and 6.1.1.4'
P P 0.1023 0.0942 'International Tables Vol C Tables 4.2.6.8 and 6.1.1.4'

loop_
_geom_angle_atom_site_label_1
_geom_angle_atom_site_label_2
_geom_angle_atom_site_label_3
_geom_angle
_geom_angle_site_symmetry_1
_geom_angle_site_symmetry_3
_geom_angle_publ_flag
O1 Mo1 O2 157.91(3) . . ?
O1 Mo1 P1 100.57(3) . . ?
O2 Mo1 P1 101.49(2) . . ?
O1 Mo1 Cl1 90.43(3) . . ?
O2 Mo1 Cl1 88.71(3) . . ?
P1 Mo1 Cl1 89.810(12) . . ?
O1 Mo1 Cl2 89.28(3) . . ?
O2 Mo1 Cl2 90.48(3) . . ?
P1 Mo1 Cl2 93.075(12) . . ?
Cl1 Mo1 Cl2 177.105(11) . . ?
C26 P1 C25 104.79(7) . . ?
C26 P1 C27 104.91(7) . . ?
C25 P1 C27 105.24(7) . . ?
C26 P1 Mo1 112.08(5) . . ?
C25 P1 Mo1 110.85(5) . . ?
C27 P1 Mo1 117.93(5) . . ?
O1 Si1 C5 106.58(5) . . ?
O1 Si1 C9 103.92(5) . . ?
C5 Si1 C9 113.74(6) . . ?
O1 Si1 C1 105.72(5) . . ?
C5 Si1 C1 112.27(6) . . ?
C9 Si1 C1 113.63(6) . . ?
O2 Si2 C13 103.58(5) . . ?
O2 Si2 C21 107.68(5) . . ?
C13 Si2 C21 113.17(5) . . ?
O2 Si2 C17 104.75(5) . . ?
C13 Si2 C17 114.19(5) . . ?
C21 Si2 C17 112.46(5) . . ?
Si1 O1 Mo1 163.57(5) . . ?
Si2 O2 Mo1 158.85(5) . . ?
C3 C1 C2 106.07(11) . . ?
C3 C1 C4 107.39(10) . . ?
C2 C1 C4 107.98(11) . . ?
C3 C1 Si1 112.02(9) . . ?
C2 C1 Si1 111.27(8) . . ?
C4 C1 Si1 111.83(8) . . ?
C8 C5 C7 106.67(10) . . ?
C8 C5 C6 105.75(10) . . ?
C7 C5 C6 109.11(10) . . ?
C8 C5 Si1 113.03(9) . . ?
C7 C5 Si1 111.92(9) . . ?
C6 C5 Si1 110.09(8) . . ?
C12 C9 C10 107.00(10) . . ?
C12 C9 C11 107.68(10) . . ?
C10 C9 C11 108.00(11) . . ?
C12 C9 Si1 111.18(8) . . ?
C10 C9 Si1 110.21(9) . . ?
C11 C9 Si1 112.56(9) . . ?
C16 C13 C14 107.96(10) . . ?
C16 C13 C15 106.65(10) . . ?
C14 C13 C15 108.37(11) . . ?
C16 C13 Si2 110.11(8) . . ?
C14 C13 Si2 113.09(8) . . ?
C15 C13 Si2 110.41(9) . . ?
C20 C17 C19 106.09(10) . . ?
C20 C17 C18 107.91(10) . . ?
C19 C17 C18 107.34(9) . . ?
C20 C17 Si2 111.26(8) . . ?
C19 C17 Si2 110.86(8) . . ?
C18 C17 Si2 113.05(8) . . ?
C23 C21 C22 109.30(9) . . ?
C23 C21 C24 105.80(10) . . ?
C22 C21 C24 106.68(10) . . ?
C23 C21 Si2 111.22(8) . . ?
C22 C21 Si2 111.12(8) . . ?
C24 C21 Si2 112.46(8) . . ?

loop_
_geom_bond_atom_site_label_1
_geom_bond_atom_site_label_2
_geom_bond_distance
_geom_bond_site_symmetry_2
_geom_bond_publ_flag
Mo1 O1 1.8317(7) . ?
Mo1 O2 1.8358(7) . ?
Mo1 P1 2.3933(3) . ?
Mo1 Cl1 2.4277(3) . ?
Mo1 Cl2 2.4424(3) . ?
P1 C26 1.7948(14) . ?
P1 C25 1.8045(13) . ?
P1 C27 1.8072(14) . ?
Si1 O1 1.6931(8) . ?
Si1 C5 1.9130(13) . ?
Si1 C9 1.9142(13) . ?
Si1 C1 1.9255(13) . ?
Si2 O2 1.6890(8) . ?
Si2 C13 1.9126(12) . ?
Si2 C21 1.9194(12) . ?
Si2 C17 1.9232(12) . ?
C1 C3 1.5350(19) . ?
C1 C2 1.5365(18) . ?
C1 C4 1.5404(16) . ?
C5 C8 1.5390(18) . ?
C5 C7 1.5409(16) . ?
C5 C6 1.5399(18) . ?
C9 C12 1.5383(17) . ?
C9 C10 1.5394(19) . ?
C9 C11 1.5390(17) . ?
C13 C16 1.5320(17) . ?
C13 C14 1.5345(18) . ?
C13 C15 1.5400(18) . ?
C17 C20 1.5267(18) . ?
C17 C19 1.5388(17) . ?
C17 C18 1.5416(17) . ?
C21 C23 1.5258(17) . ?
C21 C22 1.5417(16) . ?
C21 C24 1.5418(17) . ?
